data_4342485
loop_
_publ_author_name
'Gupta, Rakesh Kumar'
'Dubey, Mrigendra'
'Li, Pei Zhou'
'Xu, Qiang'
'Pandey, Daya Shankar'

_publ_section_title
;
 Size-Controlled Synthesis of Ag Nanoparticles Functionalized by
 Heteroleptic Dipyrrinato Complexes Having meso-Pyridyl Substituents and
 Their Catalytic Applications.
;
_journal_issue 6
_journal_name_full 'Inorganic chemistry'
_journal_page_first 2500
_journal_page_last 2511
_journal_paper_doi 10.1021/ic502848a
_journal_volume 54
_journal_year 2015
_chemical_absolute_configuration syn
_chemical_formula_moiety 'C19 H20 N4 Ni S2, C18.86 H20 N4 Ni S2'
_chemical_formula_sum 'C37.86 H40 N8 Ni2 S4'
_chemical_formula_weight 852.66
_space_group_IT_number 14
_symmetry_cell_setting monoclinic
_symmetry_Int_Tables_number 14
_symmetry_space_group_name_Hall '-P 2ybc'
_symmetry_space_group_name_H-M 'P 1 21/c 1'
_atom_sites_solution_hydrogens geom
_atom_sites_solution_primary direct
_atom_sites_solution_secondary difmap
_audit_creation_method SHELXL-97
_cell_angle_alpha 90.00
_cell_angle_beta 108.45(3)
_cell_angle_gamma 90.00
_cell_formula_units_Z 4
_cell_length_a 14.349(3)
_cell_length_b 15.726(3)
_cell_length_c 18.350(4)
_cell_measurement_temperature 293(2)
_cell_volume 3927.9(16)
_computing_cell_refinement 'Rigaku RAXIS-RAPID'
_computing_data_collection 'Rigaku RAXIS-RAPID'
_computing_data_reduction 'Rigaku RAXIS-RAPID'
_computing_molecular_graphics SHELXTL
_computing_publication_material SHELXTL
_computing_structure_refinement 'SHELXL-97 (Sheldrick, 1997)'
_computing_structure_solution 'SHELXS-97 (Sheldrick, 1990)'
_diffrn_ambient_temperature 293(2)
_diffrn_measured_fraction_theta_full 0.984
_diffrn_measured_fraction_theta_max 0.984
_diffrn_measurement_device_type 'Rigaku RAXIS-RAPID'
_diffrn_measurement_method \w
_diffrn_radiation_monochromator graphite
_diffrn_radiation_type MoK\a
_diffrn_radiation_wavelength 0.71073
_diffrn_reflns_av_R_equivalents 0.0351
_diffrn_reflns_av_sigmaI/netI 0.0368
_diffrn_reflns_limit_h_max 18
_diffrn_reflns_limit_h_min -18
_diffrn_reflns_limit_k_max 20
_diffrn_reflns_limit_k_min -18
_diffrn_reflns_limit_l_max 23
_diffrn_reflns_limit_l_min -23
_diffrn_reflns_number 34949
_diffrn_reflns_theta_full 27.46
_diffrn_reflns_theta_max 27.46
_diffrn_reflns_theta_min 2.99
_diffrn_source 'fine-focus sealed tube'
_exptl_absorpt_coefficient_mu 1.210
_exptl_absorpt_correction_T_max 0.785
_exptl_absorpt_correction_T_min 0.703
_exptl_absorpt_correction_type multi-scan
_exptl_absorpt_process_details
;
Higashi, T. (1995). Program for Absorption Correction.
Rigaku Corporation, Tokyo, Japan.
;
_exptl_crystal_colour RED
_exptl_crystal_density_diffrn 1.442
_exptl_crystal_density_method 'not measured'
_exptl_crystal_description BLOCK
_exptl_crystal_F_000 1772.5
_exptl_crystal_size_max 0.30
_exptl_crystal_size_mid 0.25
_exptl_crystal_size_min 0.20
_refine_diff_density_max 1.998
_refine_diff_density_min -0.883
_refine_diff_density_rms 0.079
_refine_ls_extinction_method none
_refine_ls_goodness_of_fit_ref 1.103
_refine_ls_hydrogen_treatment constr
_refine_ls_matrix_type full
_refine_ls_number_parameters 474
_refine_ls_number_reflns 9002
_refine_ls_number_restraints 27
_refine_ls_restrained_S_all 1.409
_refine_ls_R_factor_all 0.0717
_refine_ls_R_factor_gt 0.0524
_refine_ls_shift/su_max 0.004
_refine_ls_shift/su_mean 0.000
_refine_ls_structure_factor_coef Fsqd
_refine_ls_weighting_details 'calc w=1/[\s^2^(Fo^2^)+(0.0949P)^2^+0.1102P] where P=(Fo^2^+2Fc^2^)/3'
_refine_ls_weighting_scheme calc
_refine_ls_wR_factor_gt 0.1541
_refine_ls_wR_factor_ref 0.1648
_reflns_number_gt 6190
_reflns_number_total 9002
_reflns_threshold_expression >2sigma(I)
_cod_data_source_file ic502848a_si_002.cif
_cod_data_source_block 1
_cod_depositor_comments
;
The following automatic conversions were performed:

'_exptl_absorpt_correction_type' value 'MULTI-SCAN' changed to
'multi-scan' according to
/usr/data/users/saulius/crontab/automatic-downloads/rss-feeds/ACS/lib/dictionaries/cif_core.dic
dictionary named 'cif_core.dic' version 2.4.2 from 2011-04-26.

Automatic conversion script
Id: cif_fix_values 3008 2015-01-20 13:52:24Z robertas 

 Adding full bibliography for 4342485.cif.
;
_cod_original_sg_symbol_H-M 'P 21/c'
_cod_database_code 4342485

loop_
_symmetry_equiv_pos_as_xyz
'x, y, z'
'-x, y+1/2, -z+1/2'
'-x, -y, -z'
'x, -y-1/2, z-1/2'

loop_
_atom_site_label
_atom_site_type_symbol
_atom_site_fract_x
_atom_site_fract_y
_atom_site_fract_z
_atom_site_U_iso_or_equiv
_atom_site_adp_type
_atom_site_occupancy
_atom_site_symmetry_multiplicity
_atom_site_calc_flag
_atom_site_refinement_flags
C35 C 0.3935(6) 0.6198(5) 0.0638(6) 0.144(5) Uani 0.855(19) 1 d PDU
H33A H 0.3459 0.5868 0.0247 0.173 Uiso 1 1 calc RD
H33B H 0.4102 0.6712 0.0415 0.173 Uiso 1 1 calc RD
C36 C 0.3605(7) 0.6376(5) 0.1333(6) 0.141(3) Uani 1 1 d DU
H34A H 0.3521 0.5848 0.1567 0.212 Uiso 1 1 calc R
H34B H 0.2993 0.6679 0.1173 0.212 Uiso 1 1 calc R
H34C H 0.4093 0.6713 0.1697 0.212 Uiso 1 1 calc R
Ni2 Ni 0.46670(4) 0.31601(3) 0.10736(3) 0.04205(18) Uani 1 1 d .
S3 S 0.56920(9) 0.42259(7) 0.11617(8) 0.0607(3) Uani 1 1 d .
S4 S 0.36807(9) 0.42733(7) 0.08478(9) 0.0701(4) Uani 1 1 d .
N6 N 0.3651(2) 0.2348(2) 0.09696(19) 0.0435(7) Uani 1 1 d .
N5 N 0.5668(2) 0.2319(2) 0.1321(2) 0.0463(8) Uani 1 1 d .
C24 C 0.4632(3) 0.1045(2) 0.1202(2) 0.0406(8) Uani 1 1 d .
C23 C 0.5553(3) 0.1446(2) 0.1363(2) 0.0427(9) Uani 1 1 d .
C25 C 0.3748(3) 0.1467(2) 0.1018(2) 0.0426(9) Uani 1 1 d .
C26 C 0.2801(3) 0.1101(3) 0.0893(3) 0.0518(10) Uani 1 1 d .
H22 H 0.2657 0.0524 0.0896 0.062 Uiso 1 1 calc R
C22 C 0.6487(3) 0.1042(3) 0.1568(3) 0.0530(11) Uani 1 1 d .
H18 H 0.6613 0.0462 0.1635 0.064 Uiso 1 1 calc R
C34 C 0.4717(3) 0.4889(3) 0.1008(3) 0.0587(12) Uani 1 1 d .
C29 C 0.4627(3) 0.0093(3) 0.1224(2) 0.0457(9) Uani 1 1 d .
C20 C 0.6642(3) 0.2452(3) 0.1497(3) 0.0619(13) Uani 1 1 d .
H16 H 0.6929 0.2986 0.1516 0.074 Uiso 1 1 calc R
C30 C 0.5039(4) -0.0357(3) 0.1897(3) 0.0563(11) Uani 1 1 d .
H26 H 0.5314 -0.0072 0.2359 0.068 Uiso 1 1 calc R
N7 N 0.4672(3) -0.1692(2) 0.1240(3) 0.0678(12) Uani 1 1 d .
C32 C 0.4272(4) -0.1248(3) 0.0595(3) 0.0668(13) Uani 1 1 d .
H28 H 0.3996 -0.1548 0.0141 0.080 Uiso 1 1 calc R
N8 N 0.4742(3) 0.5734(2) 0.1029(3) 0.0764(14) Uani 1 1 d DU
C28 C 0.2692(3) 0.2501(3) 0.0820(3) 0.0553(11) Uani 1 1 d .
H24 H 0.2418 0.3042 0.0757 0.066 Uiso 1 1 calc R
C33 C 0.4242(3) -0.0382(3) 0.0562(3) 0.0555(11) Uani 1 1 d .
H29 H 0.3962 -0.0109 0.0093 0.067 Uiso 1 1 calc R
C31 C 0.5036(4) -0.1241(3) 0.1871(3) 0.0656(13) Uani 1 1 d .
H27 H 0.5309 -0.1533 0.2330 0.079 Uiso 1 1 calc R
C27 C 0.2149(3) 0.1754(3) 0.0771(3) 0.0597(12) Uani 1 1 d .
H23 H 0.1474 0.1711 0.0673 0.072 Uiso 1 1 calc R
C37 C 0.5700(4) 0.6175(3) 0.1149(3) 0.0769(16) Uani 1 1 d .
H31A H 0.5586 0.6716 0.0882 0.092 Uiso 1 1 calc RD
H31B H 0.6111 0.5832 0.0934 0.092 Uiso 1 1 calc R
C38 C 0.6221(5) 0.6321(4) 0.1986(3) 0.094(2) Uani 1 1 d .
H32A H 0.5830 0.6686 0.2193 0.141 Uiso 1 1 calc R
H32B H 0.6845 0.6585 0.2049 0.141 Uiso 1 1 calc R
H32C H 0.6321 0.5787 0.2252 0.141 Uiso 1 1 calc R
C21 C 0.7171(3) 0.1686(3) 0.1649(3) 0.0661(13) Uani 1 1 d .
H17 H 0.7849 0.1623 0.1778 0.079 Uiso 1 1 calc R
Ni1 Ni 0.01804(4) 0.23925(3) 0.37437(3) 0.04219(18) Uani 1 1 d .
S1 S 0.11557(8) 0.12789(7) 0.40627(7) 0.0566(3) Uani 1 1 d .
S2 S -0.08665(9) 0.13593(7) 0.37142(8) 0.0589(3) Uani 1 1 d .
N1 N -0.0799(3) 0.3259(2) 0.3468(2) 0.0468(8) Uani 1 1 d .
N2 N 0.1213(3) 0.3171(2) 0.3806(2) 0.0473(8) Uani 1 1 d .
C5 C 0.0299(3) 0.4501(3) 0.3724(2) 0.0441(9) Uani 1 1 d .
N4 N 0.0086(3) -0.0147(2) 0.4033(2) 0.0574(9) Uani 1 1 d .
C15 C 0.0113(3) 0.0691(3) 0.3946(2) 0.0513(10) Uani 1 1 d .
C4 C -0.0640(3) 0.4129(2) 0.3534(2) 0.0431(9) Uani 1 1 d .
C6 C 0.1160(3) 0.4056(2) 0.3842(2) 0.0439(9) Uani 1 1 d .
C3 C -0.1554(3) 0.4548(3) 0.3349(2) 0.0520(10) Uani 1 1 d .
H3 H -0.1654 0.5132 0.3350 0.062 Uiso 1 1 calc R
C14 C 0.0763(4) 0.5828(3) 0.4503(3) 0.0617(12) Uani 1 1 d .
H10 H 0.1025 0.5501 0.4943 0.074 Uiso 1 1 calc R
C10 C 0.0350(3) 0.5450(3) 0.3799(2) 0.0463(9) Uani 1 1 d .
C1 C -0.1779(3) 0.3150(3) 0.3258(3) 0.0587(12) Uani 1 1 d .
H1 H -0.2091 0.2624 0.3183 0.070 Uiso 1 1 calc R
C9 C 0.2161(3) 0.2990(3) 0.3890(3) 0.0564(11) Uani 1 1 d .
H036 H 0.2405 0.2442 0.3891 0.068 Uiso 1 1 calc R
C7 C 0.2118(3) 0.4398(3) 0.3952(3) 0.0549(11) Uani 1 1 d .
H037 H 0.2292 0.4969 0.3998 0.066 Uiso 1 1 calc R
N3 N 0.0421(4) 0.7220(3) 0.3955(3) 0.0767(13) Uani 1 1 d .
C18 C -0.0846(4) -0.0593(3) 0.3924(3) 0.0693(14) Uani 1 1 d .
H12A H -0.1285 -0.0227 0.4089 0.083 Uiso 1 1 calc R
H12B H -0.0725 -0.1098 0.4244 0.083 Uiso 1 1 calc R
C11 C -0.0018(4) 0.5964(3) 0.3174(3) 0.0600(12) Uani 1 1 d .
H7 H -0.0289 0.5730 0.2687 0.072 Uiso 1 1 calc R
C8 C 0.2727(3) 0.3726(3) 0.3976(3) 0.0628(12) Uani 1 1 d .
H041 H 0.3395 0.3753 0.4037 0.075 Uiso 1 1 calc R
C2 C -0.2266(3) 0.3933(3) 0.3168(3) 0.0642(13) Uani 1 1 d .
H2 H -0.2942 0.4019 0.3015 0.077 Uiso 1 1 calc R
C16 C 0.0974(4) -0.0650(3) 0.4248(3) 0.0710(14) Uani 1 1 d .
H14A H 0.0864 -0.1172 0.4490 0.085 Uiso 1 1 calc R
H14B H 0.1494 -0.0338 0.4620 0.085 Uiso 1 1 calc R
C12 C 0.0017(4) 0.6846(3) 0.3274(3) 0.0747(15) Uani 1 1 d .
H8 H -0.0254 0.7189 0.2846 0.090 Uiso 1 1 calc R
C19 C -0.1337(5) -0.0848(4) 0.3108(4) 0.099(2) Uani 1 1 d .
H13A H -0.1488 -0.0349 0.2790 0.148 Uiso 1 1 calc R
H13B H -0.1933 -0.1149 0.3068 0.148 Uiso 1 1 calc R
H13C H -0.0906 -0.1210 0.2940 0.148 Uiso 1 1 calc R
C13 C 0.0778(4) 0.6714(3) 0.4540(3) 0.0732(15) Uani 1 1 d .
H9 H 0.1065 0.6963 0.5019 0.088 Uiso 1 1 calc R
C17 C 0.1300(5) -0.0868(4) 0.3551(3) 0.0879(18) Uani 1 1 d .
H15A H 0.0796 -0.1194 0.3191 0.132 Uiso 1 1 calc R
H15B H 0.1896 -0.1192 0.3716 0.132 Uiso 1 1 calc R
H15C H 0.1410 -0.0352 0.3311 0.132 Uiso 1 1 calc R

loop_
_atom_site_aniso_label
_atom_site_aniso_U_11
_atom_site_aniso_U_22
_atom_site_aniso_U_33
_atom_site_aniso_U_23
_atom_site_aniso_U_13
_atom_site_aniso_U_12
C35 0.178(10) 0.056(5) 0.202(12) 0.001(6) 0.067(8) -0.031(5)
C36 0.138(7) 0.091(5) 0.187(9) 0.027(6) 0.040(7) -0.030(5)
Ni2 0.0460(3) 0.0311(3) 0.0480(3) -0.0020(2) 0.0135(2) -0.0008(2)
S3 0.0614(7) 0.0389(6) 0.0869(9) -0.0028(6) 0.0306(6) -0.0066(5)
S4 0.0551(7) 0.0351(6) 0.1039(10) 0.0015(6) 0.0021(7) 0.0027(5)
N6 0.0422(17) 0.0364(17) 0.0498(18) -0.0015(14) 0.0117(15) 0.0022(14)
N5 0.0421(17) 0.0386(17) 0.058(2) -0.0062(15) 0.0151(15) -0.0035(14)
C24 0.047(2) 0.036(2) 0.0395(19) -0.0010(16) 0.0149(17) 0.0002(16)
C23 0.047(2) 0.0351(19) 0.046(2) -0.0037(17) 0.0148(17) 0.0027(17)
C25 0.046(2) 0.038(2) 0.044(2) 0.0003(17) 0.0150(17) -0.0023(17)
C26 0.050(2) 0.048(2) 0.062(3) -0.001(2) 0.023(2) -0.0093(19)
C22 0.049(2) 0.045(2) 0.064(3) -0.003(2) 0.018(2) 0.0102(19)
C34 0.071(3) 0.036(2) 0.058(3) 0.0014(19) 0.005(2) -0.002(2)
C29 0.048(2) 0.041(2) 0.051(2) 0.0005(18) 0.0208(19) -0.0002(17)
C20 0.045(2) 0.049(3) 0.091(4) -0.009(2) 0.020(2) -0.0064(19)
C30 0.074(3) 0.044(2) 0.052(2) 0.001(2) 0.022(2) 0.003(2)
N7 0.093(3) 0.035(2) 0.077(3) 0.0029(19) 0.030(3) -0.0006(19)
C32 0.091(4) 0.040(2) 0.067(3) -0.010(2) 0.022(3) -0.009(2)
N8 0.075(3) 0.031(2) 0.102(3) 0.007(2) -0.003(2) -0.0025(18)
C28 0.045(2) 0.047(2) 0.072(3) -0.002(2) 0.016(2) 0.0037(18)
C33 0.069(3) 0.040(2) 0.052(2) 0.0017(19) 0.013(2) -0.001(2)
C31 0.089(4) 0.042(2) 0.067(3) 0.017(2) 0.026(3) 0.010(2)
C27 0.046(2) 0.061(3) 0.077(3) -0.003(2) 0.025(2) -0.004(2)
C37 0.098(4) 0.045(3) 0.077(3) 0.004(3) 0.012(3) -0.017(3)
C38 0.100(5) 0.093(4) 0.084(4) -0.005(4) 0.021(3) -0.028(4)
C21 0.041(2) 0.059(3) 0.095(4) -0.008(3) 0.017(2) 0.002(2)
Ni1 0.0444(3) 0.0349(3) 0.0477(3) -0.0004(2) 0.0152(2) 0.0003(2)
S1 0.0524(6) 0.0402(6) 0.0718(7) 0.0027(5) 0.0119(5) 0.0028(5)
S2 0.0542(6) 0.0424(6) 0.0829(8) 0.0019(6) 0.0256(6) -0.0027(5)
N1 0.0440(18) 0.0449(19) 0.0513(19) -0.0015(15) 0.0149(15) -0.0031(15)
N2 0.0446(19) 0.0428(18) 0.056(2) -0.0014(15) 0.0179(16) 0.0010(14)
C5 0.055(2) 0.041(2) 0.0372(19) 0.0030(16) 0.0159(18) -0.0001(17)
N4 0.074(3) 0.0380(19) 0.063(2) -0.0007(17) 0.026(2) -0.0044(18)
C15 0.063(3) 0.042(2) 0.048(2) 0.0000(18) 0.016(2) -0.0008(19)
C4 0.048(2) 0.041(2) 0.042(2) 0.0011(17) 0.0167(17) 0.0030(17)
C6 0.050(2) 0.039(2) 0.043(2) 0.0028(17) 0.0153(17) -0.0020(17)
C3 0.055(2) 0.044(2) 0.061(3) 0.000(2) 0.023(2) 0.0091(19)
C14 0.082(3) 0.054(3) 0.047(2) -0.003(2) 0.018(2) -0.006(2)
C10 0.053(2) 0.040(2) 0.049(2) -0.0028(17) 0.0220(19) -0.0032(17)
C1 0.046(2) 0.053(3) 0.072(3) -0.003(2) 0.011(2) 0.000(2)
C9 0.050(2) 0.052(2) 0.071(3) -0.002(2) 0.024(2) 0.004(2)
C7 0.052(3) 0.053(2) 0.062(3) 0.000(2) 0.021(2) -0.011(2)
N3 0.111(4) 0.042(2) 0.084(3) -0.010(2) 0.040(3) -0.009(2)
C18 0.096(4) 0.051(3) 0.069(3) 0.000(2) 0.039(3) -0.014(3)
C11 0.089(3) 0.041(2) 0.052(2) 0.002(2) 0.025(2) -0.001(2)
C8 0.047(2) 0.069(3) 0.077(3) 0.003(3) 0.025(2) -0.006(2)
C2 0.046(2) 0.064(3) 0.080(3) 0.000(3) 0.016(2) 0.009(2)
C16 0.095(4) 0.045(3) 0.075(3) 0.010(2) 0.029(3) 0.017(3)
C12 0.107(4) 0.043(3) 0.078(4) 0.010(2) 0.035(3) 0.003(3)
C19 0.104(5) 0.103(5) 0.089(4) -0.033(4) 0.030(4) -0.027(4)
C13 0.104(4) 0.057(3) 0.059(3) -0.017(2) 0.027(3) -0.016(3)
C17 0.112(5) 0.067(3) 0.095(4) 0.001(3) 0.048(4) 0.015(3)

loop_
_atom_type_symbol
_atom_type_description
_atom_type_scat_dispersion_real
_atom_type_scat_dispersion_imag
_atom_type_scat_source
C C 0.0033 0.0016 'International Tables Vol C Tables 4.2.6.8 and 6.1.1.4'
H H 0.0000 0.0000 'International Tables Vol C Tables 4.2.6.8 and 6.1.1.4'
N N 0.0061 0.0033 'International Tables Vol C Tables 4.2.6.8 and 6.1.1.4'
S S 0.1246 0.1234 'International Tables Vol C Tables 4.2.6.8 and 6.1.1.4'
Ni Ni 0.3393 1.1124 'International Tables Vol C Tables 4.2.6.8 and 6.1.1.4'

loop_
_geom_angle_atom_site_label_1
_geom_angle_atom_site_label_2
_geom_angle_atom_site_label_3
_geom_angle
N8 C35 C36 95.4(8)
N5 Ni2 N6 93.06(14)
N5 Ni2 S3 94.35(11)
N6 Ni2 S3 172.59(10)
N5 Ni2 S4 171.60(10)
N6 Ni2 S4 95.09(10)
S3 Ni2 S4 77.50(5)
C34 S3 Ni2 87.65(16)
C34 S4 Ni2 86.90(16)
C28 N6 C25 105.5(3)
C28 N6 Ni2 127.3(3)
C25 N6 Ni2 127.2(3)
C20 N5 C23 105.9(3)
C20 N5 Ni2 126.7(3)
C23 N5 Ni2 127.5(3)
C25 C24 C23 124.5(4)
C25 C24 C29 118.5(3)
C23 C24 C29 117.0(3)
N5 C23 C24 123.5(3)
N5 C23 C22 109.8(4)
C24 C23 C22 126.7(4)
C24 C25 N6 124.2(4)
C24 C25 C26 127.0(4)
N6 C25 C26 108.7(3)
C27 C26 C25 107.0(4)
C21 C22 C23 106.1(4)
N8 C34 S3 126.6(4)
N8 C34 S4 125.5(4)
S3 C34 S4 107.8(2)
C33 C29 C30 116.6(4)
C33 C29 C24 121.3(4)
C30 C29 C24 122.0(4)
N5 C20 C21 111.6(4)
C29 C30 C31 119.0(4)
C31 N7 C32 115.8(4)
N7 C32 C33 124.1(5)
C34 N8 C35 120.5(5)
C34 N8 C37 118.9(4)
C35 N8 C37 114.7(5)
N6 C28 C27 112.3(4)
C32 C33 C29 120.1(4)
N7 C31 C30 124.4(4)
C26 C27 C28 106.5(4)
N8 C37 C38 111.1(5)
C22 C21 C20 106.6(4)
N2 Ni1 N1 92.92(15)
N2 Ni1 S2 172.42(11)
N1 Ni1 S2 94.66(11)
N2 Ni1 S1 94.49(11)
N1 Ni1 S1 172.57(11)
S2 Ni1 S1 77.93(5)
C15 S1 Ni1 86.53(16)
C15 S2 Ni1 86.91(16)
C1 N1 C4 106.1(4)
C1 N1 Ni1 126.9(3)
C4 N1 Ni1 126.5(3)
C9 N2 C6 105.9(4)
C9 N2 Ni1 127.6(3)
C6 N2 Ni1 126.3(3)
C6 C5 C4 124.6(4)
C6 C5 C10 118.5(4)
C4 C5 C10 116.8(4)
C15 N4 C16 121.2(4)
C15 N4 C18 121.2(4)
C16 N4 C18 117.6(4)
N4 C15 S2 126.1(4)
N4 C15 S1 125.3(4)
S2 C15 S1 108.6(2)
N1 C4 C5 123.3(4)
N1 C4 C3 109.0(4)
C5 C4 C3 127.6(4)
C5 C6 N2 124.0(4)
C5 C6 C7 127.3(4)
N2 C6 C7 108.4(4)
C2 C3 C4 107.2(4)
C10 C14 C13 118.3(4)
C11 C10 C14 118.1(4)
C11 C10 C5 121.2(4)
C14 C10 C5 120.7(4)
N1 C1 C2 111.1(4)
N2 C9 C8 111.6(4)
C8 C7 C6 106.9(4)
C13 N3 C12 116.3(4)
N4 C18 C19 112.7(4)
C10 C11 C12 119.3(4)
C7 C8 C9 107.1(4)
C3 C2 C1 106.6(4)
N4 C16 C17 111.7(4)
N3 C12 C11 123.1(5)
N3 C13 C14 124.9(5)

loop_
_geom_bond_atom_site_label_1
_geom_bond_atom_site_label_2
_geom_bond_distance
C35 N8 1.365(7)
C35 C36 1.520(9)
Ni2 N5 1.899(3)
Ni2 N6 1.902(3)
Ni2 S3 2.2018(12)
Ni2 S4 2.2063(13)
S3 C34 1.695(5)
S4 C34 1.720(5)
N6 C28 1.338(5)
N6 C25 1.392(5)
N5 C20 1.348(5)
N5 C23 1.387(5)
C24 C25 1.376(5)
C24 C23 1.409(5)
C24 C29 1.498(6)
C23 C22 1.422(5)
C25 C26 1.426(5)
C26 C27 1.360(6)
C22 C21 1.385(6)
C34 N8 1.330(6)
C29 C33 1.383(6)
C29 C30 1.383(6)
C20 C21 1.405(6)
C30 C31 1.391(6)
N7 C31 1.317(6)
N7 C32 1.337(6)
C32 C33 1.364(6)
N8 C37 1.493(6)
C28 C27 1.396(6)
C37 C38 1.498(7)
Ni1 N2 1.898(3)
Ni1 N1 1.907(3)
Ni1 S2 2.2017(12)
Ni1 S1 2.2021(12)
S1 C15 1.713(5)
S2 C15 1.698(5)
N1 C1 1.346(5)
N1 C4 1.386(5)
N2 C9 1.349(5)
N2 C6 1.397(5)
C5 C6 1.376(6)
C5 C4 1.408(5)
C5 C10 1.498(6)
N4 C15 1.331(5)
N4 C16 1.445(6)
N4 C18 1.467(6)
C4 C3 1.409(5)
C6 C7 1.430(6)
C3 C2 1.369(6)
C14 C10 1.374(6)
C14 C13 1.395(6)
C10 C11 1.365(6)
C1 C2 1.400(6)
C9 C8 1.394(6)
C7 C8 1.364(7)
N3 C13 1.305(7)
N3 C12 1.335(7)
C18 C19 1.494(7)
C11 C12 1.397(6)
C16 C17 1.532(7)
